data_1572384
loop_
_publ_author_name
'Liu, Shuxuan'
'Zhang, Chaoshen'
'Han, Zhengyu'
'Huang, Hai'
'Sun, Jianwei'

_publ_section_title
;
 Organocatalytic enantio- and diastereoselective assembly of
 cyclopropane-incorporated polycyclic molecules <i>via</i>
 isobenzopyrylium ions.
;
_journal_issue 37
_journal_name_full 'Chemical science'
_journal_page_first 15274
_journal_page_last 15279
_journal_paper_doi 10.1039/d4sc03746d
_journal_volume 15
_journal_year 2024
_chemical_formula_moiety 'C23 H18 O'
_chemical_formula_sum 'C23 H18 O'
_chemical_formula_weight 310.37
_space_group_crystal_system orthorhombic
_space_group_IT_number 19
_space_group_name_Hall 'P 2ac 2ab'
_space_group_name_H-M_alt 'P 21 21 21'
_atom_sites_solution_hydrogens geom
_atom_sites_solution_primary iterative
_audit_creation_date 2022-10-21
_audit_creation_method
;
Olex2 1.5-alpha
(compiled 2022.06.10 svn.r3fa896fb for OlexSys, GUI svn.r6535)
;
_audit_update_record
;
2024-05-19 deposited with the CCDC.	2024-08-16 downloaded from the CCDC.
;
_cell_angle_alpha 90
_cell_angle_beta 90
_cell_angle_gamma 90
_cell_formula_units_Z 4
_cell_length_a 10.33817(7)
_cell_length_b 10.45428(8)
_cell_length_c 14.51868(10)
_cell_measurement_reflns_used 9042
_cell_measurement_temperature 100.00(10)
_cell_measurement_theta_max 76.9520
_cell_measurement_theta_min 4.2760
_cell_volume 1569.152(19)
_computing_cell_refinement 'CrysAlisPro 1.171.42.49 (Rigaku OD, 2022)'
_computing_data_collection 'CrysAlisPro 1.171.42.49 (Rigaku OD, 2022)'
_computing_data_reduction 'CrysAlisPro 1.171.42.49 (Rigaku OD, 2022)'
_computing_molecular_graphics 'Olex2 1.5-alpha (Dolomanov et al., 2009)'
_computing_publication_material 'Olex2 1.5-alpha (Dolomanov et al., 2009)'
_computing_structure_refinement 'SHELXL 2014/7 (Sheldrick, 2015)'
_computing_structure_solution 'olex2.solve 1.5-alpha (Bourhis et al., 2015)'
_diffrn_ambient_environment N~2~
_diffrn_ambient_temperature 100.00(10)
_diffrn_detector 'CCD plate'
_diffrn_detector_area_resol_mean 10.3577
_diffrn_detector_type Atlas
_diffrn_measured_fraction_theta_full 0.999
_diffrn_measured_fraction_theta_max 0.992
_diffrn_measurement_details
;
List of Runs (angles in degrees, time in seconds):

  # Type    Start    End  Width  t~exp~   \w     \q     \k     \f   Frames
#--------------------------------------------------------------------------
  1  \w    108.00 174.00   1.00    5.00    --  112.00 111.00   0.00   66
  2  \w     20.00 116.00   1.00    2.00    --   41.13  37.00-180.00   96
  3  \w     15.00 111.00   1.00    2.00    --   41.13  57.00  60.00   96
  4  \w     40.00  97.00   1.00    2.00    --   41.13-125.00-180.00   57
  5  \w    -19.00  73.00   1.00    2.00    --   41.13 -77.00 -90.00   92
  6  \w     37.00 140.00   1.00    5.00    --  112.00 -30.00  30.00  103
  7  \w     37.00 109.00   1.00    5.00    --  112.00-111.00 -60.00   72
  8  \w     50.00 109.00   1.00    5.00    --  112.00-111.00-150.00   59
  9  \w    111.00 164.00   1.00    5.00    --  112.00 111.00 -30.00   53
 10  \w     86.00 176.00   1.00    5.00    --  112.00  45.00  60.00   90
 11  \w     43.00 108.00   1.00    5.00    --  112.00-111.00  30.00   65
 12  \w     39.00 140.00   1.00    5.00    --  112.00 -30.00-120.00  101
 13  \w     37.00 141.00   1.00    5.00    --  112.00 -77.00  30.00  104
;
_diffrn_measurement_device 'kappa diffractometer'
_diffrn_measurement_device_type 'SuperNova, Dual, Cu at home/near, Atlas'
_diffrn_measurement_method '\w scans'
_diffrn_orient_matrix_type 'CrysAlisPro convention (1999,Acta A55,543-557)'
_diffrn_orient_matrix_UB_11 -0.0392724000
_diffrn_orient_matrix_UB_12 -0.1124585000
_diffrn_orient_matrix_UB_13 0.0626094000
_diffrn_orient_matrix_UB_21 -0.0689853000
_diffrn_orient_matrix_UB_22 0.0939258000
_diffrn_orient_matrix_UB_23 0.0653330000
_diffrn_orient_matrix_UB_31 -0.1260468000
_diffrn_orient_matrix_UB_32 -0.0164154000
_diffrn_orient_matrix_UB_33 -0.0553849000
_diffrn_radiation_monochromator mirror
_diffrn_radiation_probe x-ray
_diffrn_radiation_type 'Cu K\a'
_diffrn_radiation_wavelength 1.54184
_diffrn_reflns_av_R_equivalents 0.0139
_diffrn_reflns_av_unetI/netI 0.0135
_diffrn_reflns_Laue_measured_fraction_full 0.999
_diffrn_reflns_Laue_measured_fraction_max 0.992
_diffrn_reflns_limit_h_max 11
_diffrn_reflns_limit_h_min -13
_diffrn_reflns_limit_k_max 12
_diffrn_reflns_limit_k_min -12
_diffrn_reflns_limit_l_max 13
_diffrn_reflns_limit_l_min -18
_diffrn_reflns_number 10133
_diffrn_reflns_point_group_measured_fraction_full 0.999
_diffrn_reflns_point_group_measured_fraction_max 0.980
_diffrn_reflns_theta_full 67.684
_diffrn_reflns_theta_max 76.904
_diffrn_reflns_theta_min 5.214
_diffrn_source 'micro-focus sealed X-ray tube'
_diffrn_source_current 0.80
_diffrn_source_power 0.040
_diffrn_source_target Cu
_diffrn_source_type 'SuperNova (Cu) X-ray Source'
_diffrn_source_voltage 50
_exptl_absorpt_coefficient_mu 0.608
_exptl_absorpt_correction_T_max 1.00000
_exptl_absorpt_correction_T_min 0.87910
_exptl_absorpt_correction_type multi-scan
_exptl_absorpt_process_details
;
CrysAlisPro 1.171.42.49 (Rigaku Oxford Diffraction, 2022)
Empirical absorption correction using spherical harmonics,
implemented in SCALE3 ABSPACK scaling algorithm.
;
_exptl_crystal_colour colourless
_exptl_crystal_colour_primary colourless
_exptl_crystal_density_diffrn 1.314
_exptl_crystal_description block
_exptl_crystal_F_000 656
_exptl_crystal_size_max 0.2
_exptl_crystal_size_mid 0.18
_exptl_crystal_size_min 0.18
_refine_diff_density_max 0.237
_refine_diff_density_min -0.137
_refine_diff_density_rms 0.034
_refine_ls_abs_structure_details
;
 Flack x determined using 1339 quotients [(I+)-(I-)]/[(I+)+(I-)]
 (Parsons, Flack and Wagner, Acta Cryst. B69 (2013) 249-259).
;
_refine_ls_abs_structure_Flack 0.01(6)
_refine_ls_extinction_coef 0.0035(8)
_refine_ls_extinction_expression Fc^*^=kFc[1+0.001xFc^2^\l^3^/sin(2\q)]^-1/4^
_refine_ls_extinction_method 'SHELXL-2014/7 (Sheldrick 2014'
_refine_ls_goodness_of_fit_ref 1.174
_refine_ls_hydrogen_treatment constr
_refine_ls_matrix_type full
_refine_ls_number_parameters 218
_refine_ls_number_reflns 3252
_refine_ls_number_restraints 0
_refine_ls_restrained_S_all 1.174
_refine_ls_R_factor_all 0.0273
_refine_ls_R_factor_gt 0.0258
_refine_ls_shift/su_max 0.000
_refine_ls_shift/su_mean 0.000
_refine_ls_structure_factor_coef Fsqd
_refine_ls_weighting_details 'w=1/[\s^2^(Fo^2^)+(0.0503P)^2^+0.2747P] where P=(Fo^2^+2Fc^2^)/3'
_refine_ls_weighting_scheme calc
_refine_ls_wR_factor_gt 0.0720
_refine_ls_wR_factor_ref 0.0865
_reflns_Friedel_coverage 0.721
_reflns_Friedel_fraction_full 0.999
_reflns_Friedel_fraction_max 0.963
_reflns_number_gt 3215
_reflns_number_total 3252
_reflns_threshold_expression 'I > 2\s(I)'
_cod_data_source_file d4sc03746d2.cif
_cod_data_source_block sliu3cult_auto
_cod_depositor_comments 'Adding full bibliography for 1572384.cif.'
_cod_original_cell_volume 1569.15(2)
_cod_database_code 1572384
_shelx_shelxl_version_number 2014/7
_chemical_oxdiff_formula 'C23 H18 O'
_shelx_space_group_comment
;
The symmetry employed for this shelxl refinement is uniquely defined
by the following loop, which should always be used as a source of
symmetry information in preference to the above space-group names.
They are only intended as comments.
;
_shelx_estimated_absorpt_t_max 0.899
_shelx_estimated_absorpt_t_min 0.888
_olex2_refinement_description
;
1. Fixed Uiso
 At 1.2 times of:
  All C(H) groups, All C(H,H) groups
2.a Ternary CH refined with riding coordinates:
 C1(H1), C8(H8)
2.b Secondary CH2 refined with riding coordinates:
 C10(H10A,H10B)
2.c Aromatic/amide H refined with riding coordinates:
 C3(H3), C4(H4), C5(H5), C6(H6), C12(H12), C13(H13), C14(H14), C15(H15),
 C16(H16), C22(H22), C23(H23), C24(H24), C25(H25), C26(H26)
;
_olex2_submission_special_instructions 'No special instructions were received'
_oxdiff_exptl_absorpt_empirical_details
;
Empirical correction (ABSPACK) includes:
- Absorption correction using spherical harmonics
- Frame scaling
;
_oxdiff_exptl_absorpt_empirical_full_max 1.645
_oxdiff_exptl_absorpt_empirical_full_min 0.855

loop_
_space_group_symop_operation_xyz
'x, y, z'
'-x+1/2, -y, z+1/2'
'x+1/2, -y+1/2, -z'
'-x, y+1/2, -z+1/2'

loop_
_atom_site_label
_atom_site_type_symbol
_atom_site_fract_x
_atom_site_fract_y
_atom_site_fract_z
_atom_site_U_iso_or_equiv
_atom_site_adp_type
_atom_site_occupancy
_atom_site_site_symmetry_order
_atom_site_calc_flag
_atom_site_refinement_flags_posn
_atom_site_refinement_flags_adp
_atom_site_refinement_flags_occupancy
_atom_site_disorder_assembly
_atom_site_disorder_group
O1 O 0.22701(11) 0.25882(11) 0.28588(8) 0.0143(3) Uani 1 1 d . . . . .
C1 C 0.14178(16) 0.23202(16) 0.36382(11) 0.0157(3) Uani 1 1 d . . . . .
H1 H 0.1260 0.1383 0.3719 0.019 Uiso 1 1 calc R U . . .
C2 C 0.01891(17) 0.30462(16) 0.34697(11) 0.0155(3) Uani 1 1 d . . . . .
C3 C -0.10484(16) 0.25286(17) 0.34027(11) 0.0179(3) Uani 1 1 d . . . . .
H3 H -0.1183 0.1638 0.3489 0.022 Uiso 1 1 calc R U . . .
C4 C -0.20878(17) 0.33365(18) 0.32077(12) 0.0200(4) Uani 1 1 d . . . . .
H4 H -0.2936 0.2993 0.3159 0.024 Uiso 1 1 calc R U . . .
C5 C -0.18910(17) 0.46440(18) 0.30843(12) 0.0194(4) Uani 1 1 d . . . . .
H5 H -0.2605 0.5186 0.2951 0.023 Uiso 1 1 calc R U . . .
C6 C -0.06540(16) 0.51598(17) 0.31550(11) 0.0167(3) Uani 1 1 d . . . . .
H6 H -0.0523 0.6052 0.3074 0.020 Uiso 1 1 calc R U . . .
C7 C 0.03918(16) 0.43590(16) 0.33448(11) 0.0142(3) Uani 1 1 d . . . . .
C8 C 0.17494(16) 0.47890(16) 0.33802(11) 0.0141(3) Uani 1 1 d . . . . .
H8 H 0.1912 0.5716 0.3254 0.017 Uiso 1 1 calc R U . . .
C9 C 0.27016(16) 0.41145(16) 0.40351(11) 0.0146(3) Uani 1 1 d . . . . .
C10 C 0.21438(17) 0.29012(16) 0.44587(11) 0.0163(3) Uani 1 1 d . . . . .
H10A H 0.1549 0.3100 0.4974 0.020 Uiso 1 1 calc R U . . .
H10B H 0.2836 0.2324 0.4681 0.020 Uiso 1 1 calc R U . . .
C11 C 0.36583(16) 0.48737(16) 0.45770(11) 0.0153(3) Uani 1 1 d . . . . .
C12 C 0.32130(18) 0.56341(17) 0.53010(12) 0.0191(4) Uani 1 1 d . . . . .
H12 H 0.2310 0.5703 0.5413 0.023 Uiso 1 1 calc R U . . .
C13 C 0.40779(19) 0.62898(18) 0.58594(12) 0.0222(4) Uani 1 1 d . . . . .
H13 H 0.3765 0.6793 0.6357 0.027 Uiso 1 1 calc R U . . .
C14 C 0.54013(19) 0.62141(19) 0.56943(13) 0.0228(4) Uani 1 1 d . . . . .
H14 H 0.5993 0.6661 0.6077 0.027 Uiso 1 1 calc R U . . .
C15 C 0.58476(18) 0.54815(18) 0.49674(13) 0.0226(4) Uani 1 1 d . . . . .
H15 H 0.6749 0.5445 0.4843 0.027 Uiso 1 1 calc R U . . .
C16 C 0.49890(17) 0.47974(18) 0.44167(12) 0.0191(4) Uani 1 1 d . . . . .
H16 H 0.5309 0.4277 0.3931 0.023 Uiso 1 1 calc R U . . .
C20 C 0.27634(15) 0.38329(16) 0.30108(11) 0.0135(3) Uani 1 1 d . . . . .
C21 C 0.37698(16) 0.41936(16) 0.23305(11) 0.0142(3) Uani 1 1 d . . . . .
C22 C 0.41632(17) 0.54633(16) 0.22230(12) 0.0166(3) Uani 1 1 d . . . . .
H22 H 0.3811 0.6107 0.2611 0.020 Uiso 1 1 calc R U . . .
C23 C 0.50663(17) 0.57928(18) 0.15537(13) 0.0196(4) Uani 1 1 d . . . . .
H23 H 0.5322 0.6660 0.1485 0.023 Uiso 1 1 calc R U . . .
C24 C 0.55958(18) 0.48619(19) 0.09856(13) 0.0221(4) Uani 1 1 d . . . . .
H24 H 0.6201 0.5091 0.0522 0.026 Uiso 1 1 calc R U . . .
C25 C 0.52323(17) 0.35897(18) 0.11014(13) 0.0207(4) Uani 1 1 d . . . . .
H25 H 0.5609 0.2945 0.0727 0.025 Uiso 1 1 calc R U . . .
C26 C 0.43196(17) 0.32599(16) 0.17638(12) 0.0170(3) Uani 1 1 d . . . . .
H26 H 0.4067 0.2391 0.1832 0.020 Uiso 1 1 calc R U . . .

loop_
_atom_site_aniso_label
_atom_site_aniso_U_11
_atom_site_aniso_U_22
_atom_site_aniso_U_33
_atom_site_aniso_U_23
_atom_site_aniso_U_13
_atom_site_aniso_U_12
O1 0.0173(6) 0.0117(5) 0.0139(5) -0.0003(4) 0.0013(4) -0.0005(4)
C1 0.0188(8) 0.0141(7) 0.0141(7) 0.0007(6) 0.0027(6) 0.0007(6)
C2 0.0181(8) 0.0164(8) 0.0120(7) 0.0000(6) 0.0023(6) 0.0000(6)
C3 0.0206(8) 0.0165(8) 0.0168(7) -0.0010(6) 0.0035(6) -0.0027(7)
C4 0.0149(7) 0.0237(9) 0.0216(8) -0.0020(7) 0.0031(7) -0.0026(7)
C5 0.0158(8) 0.0226(9) 0.0198(8) -0.0001(7) 0.0016(6) 0.0037(7)
C6 0.0183(8) 0.0162(8) 0.0157(7) 0.0011(6) 0.0021(6) 0.0010(6)
C7 0.0152(8) 0.0168(8) 0.0106(7) -0.0002(6) 0.0011(6) -0.0003(6)
C8 0.0157(7) 0.0119(7) 0.0147(7) 0.0000(6) 0.0003(6) 0.0013(6)
C9 0.0162(8) 0.0154(8) 0.0121(7) -0.0005(6) 0.0000(6) 0.0013(6)
C10 0.0195(8) 0.0156(8) 0.0137(7) 0.0012(6) -0.0006(6) 0.0013(6)
C11 0.0187(8) 0.0140(7) 0.0133(7) 0.0013(6) -0.0011(6) -0.0004(6)
C12 0.0212(8) 0.0193(8) 0.0167(7) -0.0007(6) 0.0027(7) -0.0015(7)
C13 0.0330(10) 0.0186(8) 0.0150(8) -0.0030(6) 0.0031(7) -0.0046(7)
C14 0.0284(9) 0.0218(9) 0.0182(8) 0.0010(7) -0.0071(7) -0.0043(7)
C15 0.0190(8) 0.0258(9) 0.0231(9) 0.0024(7) -0.0049(7) 0.0012(7)
C16 0.0184(8) 0.0217(8) 0.0173(8) -0.0011(7) -0.0021(6) 0.0048(7)
C20 0.0144(7) 0.0126(8) 0.0135(7) -0.0013(6) -0.0011(6) -0.0001(6)
C21 0.0132(7) 0.0177(8) 0.0118(7) -0.0004(6) -0.0028(6) 0.0013(6)
C22 0.0153(7) 0.0170(8) 0.0176(8) -0.0023(6) -0.0002(6) 0.0007(6)
C23 0.0174(8) 0.0200(8) 0.0213(8) -0.0003(7) 0.0001(7) -0.0025(6)
C24 0.0168(8) 0.0279(10) 0.0215(8) -0.0009(7) 0.0057(6) -0.0032(7)
C25 0.0186(8) 0.0227(9) 0.0208(8) -0.0048(7) 0.0038(7) 0.0014(7)
C26 0.0171(7) 0.0166(8) 0.0174(8) -0.0017(7) -0.0005(6) 0.0014(6)

loop_
_atom_type_symbol
_atom_type_description
_atom_type_scat_dispersion_real
_atom_type_scat_dispersion_imag
_atom_type_scat_source
C C 0.0181 0.0091 'International Tables Vol C Tables 4.2.6.8 and 6.1.1.4'
H H 0.0000 0.0000 'International Tables Vol C Tables 4.2.6.8 and 6.1.1.4'
O O 0.0492 0.0322 'International Tables Vol C Tables 4.2.6.8 and 6.1.1.4'

loop_
_geom_angle_atom_site_label_1
_geom_angle_atom_site_label_2
_geom_angle_atom_site_label_3
_geom_angle
_geom_angle_site_symmetry_1
_geom_angle_site_symmetry_3
_geom_angle_publ_flag
C20 O1 C1 105.84(12) . . ?
O1 C1 H1 112.1 . . ?
O1 C1 C2 106.70(13) . . ?
O1 C1 C10 103.33(13) . . ?
C2 C1 H1 112.1 . . ?
C2 C1 C10 109.93(13) . . ?
C10 C1 H1 112.1 . . ?
C3 C2 C1 126.36(15) . . ?
C3 C2 C7 120.62(16) . . ?
C7 C2 C1 112.98(15) . . ?
C2 C3 H3 120.5 . . ?
C2 C3 C4 119.10(16) . . ?
C4 C3 H3 120.4 . . ?
C3 C4 H4 119.8 . . ?
C5 C4 C3 120.48(16) . . ?
C5 C4 H4 119.8 . . ?
C4 C5 H5 119.8 . . ?
C6 C5 C4 120.32(16) . . ?
C6 C5 H5 119.8 . . ?
C5 C6 H6 120.2 . . ?
C5 C6 C7 119.62(16) . . ?
C7 C6 H6 120.2 . . ?
C2 C7 C8 115.90(15) . . ?
C6 C7 C2 119.86(16) . . ?
C6 C7 C8 124.16(16) . . ?
C7 C8 H8 116.7 . . ?
C7 C8 C9 119.37(14) . . ?
C7 C8 C20 115.88(14) . . ?
C9 C8 H8 116.7 . . ?
C9 C8 C20 58.94(10) . . ?
C20 C8 H8 116.7 . . ?
C10 C9 C8 112.88(14) . . ?
C11 C9 C8 120.38(14) . . ?
C11 C9 C10 118.75(14) . . ?
C11 C9 C20 126.30(14) . . ?
C20 C9 C8 60.69(10) . . ?
C20 C9 C10 104.49(13) . . ?
C1 C10 H10A 111.4 . . ?
C1 C10 H10B 111.4 . . ?
C9 C10 C1 101.62(13) . . ?
C9 C10 H10A 111.4 . . ?
C9 C10 H10B 111.4 . . ?
H10A C10 H10B 109.3 . . ?
C12 C11 C9 118.77(15) . . ?
C12 C11 C16 118.85(16) . . ?
C16 C11 C9 122.30(15) . . ?
C11 C12 H12 119.7 . . ?
C13 C12 C11 120.57(16) . . ?
C13 C12 H12 119.7 . . ?
C12 C13 H13 119.8 . . ?
C12 C13 C14 120.31(17) . . ?
C14 C13 H13 119.8 . . ?
C13 C14 H14 120.3 . . ?
C15 C14 C13 119.40(17) . . ?
C15 C14 H14 120.3 . . ?
C14 C15 H15 119.7 . . ?
C14 C15 C16 120.66(17) . . ?
C16 C15 H15 119.7 . . ?
C11 C16 H16 119.9 . . ?
C15 C16 C11 120.18(17) . . ?
C15 C16 H16 119.9 . . ?
O1 C20 C8 113.87(13) . . ?
O1 C20 C9 108.43(13) . . ?
O1 C20 C21 112.50(13) . . ?
C9 C20 C8 60.37(10) . . ?
C21 C20 C8 122.87(14) . . ?
C21 C20 C9 129.26(14) . . ?
C22 C21 C20 121.34(15) . . ?
C22 C21 C26 118.65(15) . . ?
C26 C21 C20 119.99(15) . . ?
C21 C22 H22 119.7 . . ?
C23 C22 C21 120.58(16) . . ?
C23 C22 H22 119.7 . . ?
C22 C23 H23 119.8 . . ?
C24 C23 C22 120.40(17) . . ?
C24 C23 H23 119.8 . . ?
C23 C24 H24 120.3 . . ?
C23 C24 C25 119.44(17) . . ?
C25 C24 H24 120.3 . . ?
C24 C25 H25 119.9 . . ?
C26 C25 C24 120.22(17) . . ?
C26 C25 H25 119.9 . . ?
C21 C26 H26 119.7 . . ?
C25 C26 C21 120.67(16) . . ?
C25 C26 H26 119.7 . . ?

loop_
_geom_bond_atom_site_label_1
_geom_bond_atom_site_label_2
_geom_bond_distance
_geom_bond_site_symmetry_2
_geom_bond_publ_flag
O1 C1 1.4613(19) . ?
O1 C20 1.415(2) . ?
C1 H1 1.0000 . ?
C1 C2 1.500(2) . ?
C1 C10 1.533(2) . ?
C2 C3 1.392(2) . ?
C2 C7 1.400(2) . ?
C3 H3 0.9500 . ?
C3 C4 1.396(3) . ?
C4 H4 0.9500 . ?
C4 C5 1.394(3) . ?
C5 H5 0.9500 . ?
C5 C6 1.392(2) . ?
C6 H6 0.9500 . ?
C6 C7 1.395(2) . ?
C7 C8 1.475(2) . ?
C8 H8 1.0000 . ?
C8 C9 1.540(2) . ?
C8 C20 1.545(2) . ?
C9 C10 1.523(2) . ?
C9 C11 1.492(2) . ?
C9 C20 1.517(2) . ?
C10 H10A 0.9900 . ?
C10 H10B 0.9900 . ?
C11 C12 1.396(2) . ?
C11 C16 1.397(2) . ?
C12 H12 0.9500 . ?
C12 C13 1.388(3) . ?
C13 H13 0.9500 . ?
C13 C14 1.391(3) . ?
C14 H14 0.9500 . ?
C14 C15 1.383(3) . ?
C15 H15 0.9500 . ?
C15 C16 1.392(3) . ?
C16 H16 0.9500 . ?
C20 C21 1.483(2) . ?
C21 C22 1.397(2) . ?
C21 C26 1.397(2) . ?
C22 H22 0.9500 . ?
C22 C23 1.391(3) . ?
C23 H23 0.9500 . ?
C23 C24 1.388(3) . ?
C24 H24 0.9500 . ?
C24 C25 1.392(3) . ?
C25 H25 0.9500 . ?
C25 C26 1.391(3) . ?
C26 H26 0.9500 . ?

loop_
_geom_torsion_atom_site_label_1
_geom_torsion_atom_site_label_2
_geom_torsion_atom_site_label_3
_geom_torsion_atom_site_label_4
_geom_torsion
_geom_torsion_site_symmetry_1
_geom_torsion_site_symmetry_2
_geom_torsion_site_symmetry_3
_geom_torsion_site_symmetry_4
_geom_torsion_publ_flag
O1 C1 C2 C3 121.59(17) . . . . ?
O1 C1 C2 C7 -56.19(18) . . . . ?
O1 C1 C10 C9 38.38(15) . . . . ?
O1 C20 C21 C22 165.02(14) . . . . ?
O1 C20 C21 C26 -13.3(2) . . . . ?
C1 O1 C20 C8 -40.95(16) . . . . ?
C1 O1 C20 C9 24.06(16) . . . . ?
C1 O1 C20 C21 173.39(13) . . . . ?
C1 C2 C3 C4 -177.54(15) . . . . ?
C1 C2 C7 C6 178.18(15) . . . . ?
C1 C2 C7 C8 1.2(2) . . . . ?
C2 C1 C10 C9 -75.20(16) . . . . ?
C2 C3 C4 C5 -0.2(3) . . . . ?
C2 C7 C8 C9 -34.3(2) . . . . ?
C2 C7 C8 C20 33.0(2) . . . . ?
C3 C2 C7 C6 0.3(2) . . . . ?
C3 C2 C7 C8 -176.72(15) . . . . ?
C3 C4 C5 C6 -0.1(3) . . . . ?
C4 C5 C6 C7 0.4(3) . . . . ?
C5 C6 C7 C2 -0.5(2) . . . . ?
C5 C6 C7 C8 176.22(16) . . . . ?
C6 C7 C8 C9 148.84(16) . . . . ?
C6 C7 C8 C20 -143.80(16) . . . . ?
C7 C2 C3 C4 0.1(2) . . . . ?
C7 C8 C9 C10 10.0(2) . . . . ?
C7 C8 C9 C11 -138.52(16) . . . . ?
C7 C8 C9 C20 104.23(17) . . . . ?
C7 C8 C20 O1 -11.7(2) . . . . ?
C7 C8 C20 C9 -110.12(16) . . . . ?
C7 C8 C20 C21 129.92(16) . . . . ?
C8 C9 C10 C1 40.17(17) . . . . ?
C8 C9 C11 C12 70.7(2) . . . . ?
C8 C9 C11 C16 -112.80(19) . . . . ?
C8 C9 C20 O1 -107.53(14) . . . . ?
C8 C9 C20 C21 109.97(19) . . . . ?
C8 C20 C21 C22 22.9(2) . . . . ?
C8 C20 C21 C26 -155.37(15) . . . . ?
C9 C8 C20 O1 98.40(15) . . . . ?
C9 C8 C20 C21 -119.95(17) . . . . ?
C9 C11 C12 C13 175.81(16) . . . . ?
C9 C11 C16 C15 -177.15(16) . . . . ?
C9 C20 C21 C22 -53.7(2) . . . . ?
C9 C20 C21 C26 128.06(18) . . . . ?
C10 C1 C2 C3 -127.01(17) . . . . ?
C10 C1 C2 C7 55.20(18) . . . . ?
C10 C9 C11 C12 -76.0(2) . . . . ?
C10 C9 C11 C16 100.53(19) . . . . ?
C10 C9 C20 O1 0.86(17) . . . . ?
C10 C9 C20 C8 108.39(14) . . . . ?
C10 C9 C20 C21 -141.65(17) . . . . ?
C11 C9 C10 C1 -170.79(14) . . . . ?
C11 C9 C20 O1 144.57(15) . . . . ?
C11 C9 C20 C8 -107.90(18) . . . . ?
C11 C9 C20 C21 2.1(3) . . . . ?
C11 C12 C13 C14 1.1(3) . . . . ?
C12 C11 C16 C15 -0.6(3) . . . . ?
C12 C13 C14 C15 0.1(3) . . . . ?
C13 C14 C15 C16 -1.6(3) . . . . ?
C14 C15 C16 C11 1.9(3) . . . . ?
C16 C11 C12 C13 -0.8(3) . . . . ?
C20 O1 C1 C2 76.63(15) . . . . ?
C20 O1 C1 C10 -39.27(15) . . . . ?
C20 C8 C9 C10 -94.27(15) . . . . ?
C20 C8 C9 C11 117.25(17) . . . . ?
C20 C9 C10 C1 -23.75(16) . . . . ?
C20 C9 C11 C12 144.83(17) . . . . ?
C20 C9 C11 C16 -38.7(3) . . . . ?
C20 C21 C22 C23 -177.12(15) . . . . ?
C20 C21 C26 C25 177.81(16) . . . . ?
C21 C22 C23 C24 -0.4(3) . . . . ?
C22 C21 C26 C25 -0.5(2) . . . . ?
C22 C23 C24 C25 -1.1(3) . . . . ?
C23 C24 C25 C26 1.8(3) . . . . ?
C24 C25 C26 C21 -1.0(3) . . . . ?
C26 C21 C22 C23 1.2(3) . . . . ?
